data_2218970
loop_
_publ_author_name
'Dai, Wei'
'Fu, Da-Wei'

_publ_section_title Bis(nitrato-\k<i>O</i>)[(<i>S</i>)-2-(pyrrolidin-2-yl)-1<i>H</i>-benzimidazole]cadmium(II)
_journal_coeditor_code DN2315
_journal_issue 8
_journal_name_full 'Acta Crystallographica Section E'
_journal_page_first m1017
_journal_paper_doi 10.1107/S1600536808006454
_journal_volume 64
_journal_year 2008
_chemical_formula_iupac '[Cd (N O3)2 (C11 H12 N3)2]'
_chemical_formula_moiety 'C22 H26 Cd N8 O6'
_chemical_formula_sum 'C22 H26 Cd N8 O6'
_chemical_formula_weight 610.91
_chemical_name_systematic
;
Bis(nitrato-\k<i>O</i>)[(<i>S</i>)-2-(pyrrolidin-2-yl)-1<i>H</i>-
benzimidazole]cadmium(II)
;
_space_group_IT_number 2
_symmetry_cell_setting triclinic
_symmetry_space_group_name_Hall '-P 1'
_symmetry_space_group_name_H-M 'P -1'
_atom_sites_solution_hydrogens geom
_atom_sites_solution_primary direct
_atom_sites_solution_secondary difmap
_audit_creation_method SHELXL-97
_cell_angle_alpha 111.67(3)
_cell_angle_beta 112.32(3)
_cell_angle_gamma 93.80(3)
_cell_formula_units_Z 1
_cell_length_a 8.1487(16)
_cell_length_b 9.1459(18)
_cell_length_c 9.7439(19)
_cell_measurement_reflns_used 2061
_cell_measurement_temperature 293(2)
_cell_measurement_theta_max 27.48
_cell_measurement_theta_min 3.28
_cell_volume 606.0(3)
_computing_cell_refinement 'CrystalClear (Rigaku, 2005)'
_computing_data_collection 'CrystalClear (Rigaku, 2005)'
_computing_data_reduction 'CrystalClear (Rigaku, 2005)'
_computing_molecular_graphics 'SHELXTL (Sheldrick, 2008)'
_computing_publication_material 'SHELXTL (Sheldrick, 2008)'
_computing_structure_refinement 'SHELXL97 (Sheldrick, 2008)'
_computing_structure_solution 'SHELXS97 (Sheldrick, 2008)'
_diffrn_ambient_temperature 293(2)
_diffrn_detector_area_resol_mean 13.6612
_diffrn_measured_fraction_theta_full 0.990
_diffrn_measured_fraction_theta_max 0.990
_diffrn_measurement_device_type 'Rigaku Mercury2'
_diffrn_measurement_method 'CCD profile fitting'
_diffrn_radiation_monochromator graphite
_diffrn_radiation_source 'fine-focus sealed tube'
_diffrn_radiation_type MoK\a
_diffrn_radiation_wavelength 0.71073
_diffrn_reflns_av_R_equivalents 0.0571
_diffrn_reflns_av_sigmaI/netI 0.0755
_diffrn_reflns_limit_h_max 10
_diffrn_reflns_limit_h_min -10
_diffrn_reflns_limit_k_max 11
_diffrn_reflns_limit_k_min -11
_diffrn_reflns_limit_l_max 12
_diffrn_reflns_limit_l_min -12
_diffrn_reflns_number 6172
_diffrn_reflns_theta_full 27.25
_diffrn_reflns_theta_max 27.25
_diffrn_reflns_theta_min 3.25
_exptl_absorpt_coefficient_mu 0.957
_exptl_absorpt_correction_T_max 0.9440
_exptl_absorpt_correction_T_min 0.8892
_exptl_absorpt_correction_type multi-scan
_exptl_absorpt_process_details '(CrystalClear; Rigaku, 2005)'
_exptl_crystal_colour Colorless
_exptl_crystal_density_diffrn 1.674
_exptl_crystal_density_method 'not measured'
_exptl_crystal_description Prism
_exptl_crystal_F_000 310
_exptl_crystal_size_max 0.1200
_exptl_crystal_size_mid 0.1000
_exptl_crystal_size_min 0.0600
_refine_diff_density_max 0.689
_refine_diff_density_min -0.445
_refine_ls_extinction_method none
_refine_ls_goodness_of_fit_ref 1.072
_refine_ls_hydrogen_treatment constr
_refine_ls_matrix_type full
_refine_ls_number_parameters 169
_refine_ls_number_reflns 2692
_refine_ls_number_restraints 0
_refine_ls_restrained_S_all 1.072
_refine_ls_R_factor_all 0.0705
_refine_ls_R_factor_gt 0.0533
_refine_ls_shift/su_max 0.000
_refine_ls_shift/su_mean 0.000
_refine_ls_structure_factor_coef Fsqd
_refine_ls_weighting_details 'calc w=1/[\s^2^(Fo^2^)+(0.0464P)^2^+0.2450P] where P=(Fo^2^+2Fc^2^)/3'
_refine_ls_weighting_scheme calc
_refine_ls_wR_factor_gt 0.1050
_refine_ls_wR_factor_ref 0.1143
_reflns_number_gt 2258
_reflns_number_total 2692
_reflns_threshold_expression >2sigma(I)
_cod_data_source_file dn2315.cif
_cod_data_source_block I
_cod_original_cell_volume 606.0(2)
_cod_original_sg_symbol_Hall -P1
_cod_original_sg_symbol_H-M P-1
_cod_database_code 2218970

loop_
_symmetry_equiv_pos_as_xyz
'x, y, z'
'-x, -y, -z'

loop_
_atom_site_type_symbol
_atom_site_label
_atom_site_fract_x
_atom_site_fract_y
_atom_site_fract_z
_atom_site_U_iso_or_equiv
_atom_site_adp_type
_atom_site_calc_flag
_atom_site_refinement_flags
_atom_site_occupancy
Cd Cd1 0.0000 0.5000 0.0000 0.03774(18) Uani d S 1
O O1 0.1413(6) 0.8668(6) -0.0027(6) 0.0919(14) Uani d . 1
O O2 0.2395(5) 0.7989(5) -0.1864(5) 0.0701(11) Uani d . 1
O O3 0.1342(6) 0.6144(5) -0.1353(5) 0.0730(11) Uani d . 1
N N4 0.1714(5) 0.7596(6) -0.1065(5) 0.0503(10) Uani d . 1
N N3 0.0853(6) 0.2624(5) -0.1240(5) 0.0585(11) Uani d . 1
H H3B 0.0050 0.1820 -0.1322 0.070 Uiso calc R 1
N N2 0.2902(4) 0.5267(4) 0.1908(4) 0.0376(8) Uani d . 1
N N1 0.5347(5) 0.4236(5) 0.2503(5) 0.0470(9) Uani d . 1
H H1A 0.6040 0.3577 0.2384 0.056 Uiso calc R 1
C C3 0.5789(7) 0.8578(6) 0.6093(6) 0.0557(13) Uani d . 1
H H3A 0.5818 0.9564 0.6869 0.067 Uiso calc R 1
C C5 0.7348(6) 0.6476(6) 0.5341(5) 0.0453(11) Uani d . 1
H H5A 0.8365 0.6041 0.5576 0.054 Uiso calc R 1
C C6 0.5793(6) 0.5690(5) 0.3855(5) 0.0376(9) Uani d . 1
C C4 0.7314(7) 0.7920(6) 0.6443(6) 0.0522(12) Uani d . 1
H H4A 0.8331 0.8476 0.7448 0.063 Uiso calc R 1
C C7 0.3627(6) 0.4036(6) 0.1402(5) 0.0444(11) Uani d . 1
C C2 0.4236(6) 0.7797(6) 0.4619(6) 0.0487(11) Uani d . 1
H H2A 0.3221 0.8238 0.4398 0.058 Uiso calc R 1
C C8 0.2668(7) 0.2502(6) -0.0174(6) 0.0524(12) Uani d . 1
H H8A 0.2472 0.1603 0.0108 0.063 Uiso calc R 1
C C10 0.2213(6) 0.1190(6) -0.2943(6) 0.0543(13) Uani d . 1
H H10A 0.2635 0.1286 -0.3719 0.065 Uiso calc R 1
H H10B 0.1804 0.0053 -0.3229 0.065 Uiso calc R 1
C C9 0.3685(7) 0.2075(8) -0.1197(6) 0.0741(18) Uani d . 1
H H9A 0.4472 0.1382 -0.0909 0.089 Uiso calc R 1
H H9B 0.4424 0.3042 -0.1055 0.089 Uiso calc R 1
C C11 0.0726(9) 0.2075(9) -0.2880(6) 0.085(2) Uani d . 1
H H11A 0.0886 0.2992 -0.3131 0.102 Uiso calc R 1
H H11B -0.0463 0.1356 -0.3678 0.102 Uiso calc R 1
C C1 0.4241(6) 0.6332(5) 0.3478(5) 0.0360(9) Uani d . 1

loop_
_atom_site_aniso_label
_atom_site_aniso_U_11
_atom_site_aniso_U_22
_atom_site_aniso_U_33
_atom_site_aniso_U_12
_atom_site_aniso_U_13
_atom_site_aniso_U_23
Cd1 0.0274(3) 0.0437(3) 0.0305(3) 0.00864(18) 0.00878(18) 0.00795(19)
O1 0.084(3) 0.095(3) 0.080(3) 0.020(3) 0.050(3) 0.005(3)
O2 0.073(3) 0.080(3) 0.092(3) 0.040(2) 0.048(2) 0.057(2)
O3 0.074(3) 0.077(3) 0.092(3) 0.021(2) 0.050(2) 0.045(2)
N4 0.032(2) 0.071(3) 0.046(2) 0.022(2) 0.0137(18) 0.024(2)
N3 0.043(2) 0.060(3) 0.048(2) 0.012(2) 0.016(2) 0.003(2)
N2 0.0310(19) 0.044(2) 0.0297(17) 0.0114(15) 0.0110(15) 0.0098(15)
N1 0.039(2) 0.060(3) 0.044(2) 0.0233(18) 0.0198(18) 0.0208(19)
C3 0.054(3) 0.051(3) 0.040(3) 0.009(2) 0.011(2) 0.008(2)
C5 0.034(2) 0.060(3) 0.041(2) 0.015(2) 0.010(2) 0.027(2)
C6 0.036(2) 0.044(2) 0.032(2) 0.0081(18) 0.0126(19) 0.0183(19)
C4 0.044(3) 0.060(3) 0.034(2) 0.005(2) 0.004(2) 0.016(2)
C7 0.043(3) 0.054(3) 0.035(2) 0.017(2) 0.017(2) 0.018(2)
C2 0.039(3) 0.054(3) 0.044(3) 0.019(2) 0.014(2) 0.015(2)
C8 0.050(3) 0.055(3) 0.044(3) 0.020(2) 0.017(2) 0.015(2)
C10 0.046(3) 0.065(3) 0.036(3) 0.017(2) 0.016(2) 0.007(2)
C9 0.044(3) 0.108(5) 0.038(3) 0.023(3) 0.013(2) 0.002(3)
C11 0.081(4) 0.113(5) 0.034(3) 0.062(4) 0.016(3) 0.008(3)
C1 0.031(2) 0.044(2) 0.033(2) 0.0113(18) 0.0107(18) 0.0181(19)

loop_
_atom_type_symbol
_atom_type_description
_atom_type_scat_dispersion_real
_atom_type_scat_dispersion_imag
_atom_type_scat_source
C C 0.0033 0.0016 'International Tables Vol C Tables 4.2.6.8 and 6.1.1.4'
H H 0.0000 0.0000 'International Tables Vol C Tables 4.2.6.8 and 6.1.1.4'
Cd Cd -0.8075 1.2024 'International Tables Vol C Tables 4.2.6.8 and 6.1.1.4'
N N 0.0061 0.0033 'International Tables Vol C Tables 4.2.6.8 and 6.1.1.4'
O O 0.0106 0.0060 'International Tables Vol C Tables 4.2.6.8 and 6.1.1.4'

loop_
_geom_angle_atom_site_label_1
_geom_angle_atom_site_label_2
_geom_angle_atom_site_label_3
_geom_angle_site_symmetry_1
_geom_angle_site_symmetry_3
_geom_angle
N2 Cd1 N2 2_565 . 180.00(18)
N2 Cd1 N3 2_565 2_565 75.24(13)
N2 Cd1 N3 . 2_565 104.76(13)
N2 Cd1 N3 2_565 . 104.76(13)
N2 Cd1 N3 . . 75.24(13)
N3 Cd1 N3 2_565 . 180.0
N2 Cd1 O3 2_565 . 90.22(13)
N2 Cd1 O3 . . 89.78(13)
N3 Cd1 O3 2_565 . 94.44(15)
N3 Cd1 O3 . . 85.56(15)
N2 Cd1 O3 2_565 2_565 89.78(13)
N2 Cd1 O3 . 2_565 90.22(13)
N3 Cd1 O3 2_565 2_565 85.56(15)
N3 Cd1 O3 . 2_565 94.44(15)
O3 Cd1 O3 . 2_565 180.0
N4 O3 Cd1 . . 126.5(3)
O1 N4 O3 . . 122.5(5)
O1 N4 O2 . . 118.7(5)
O3 N4 O2 . . 118.9(4)
C11 N3 C8 . . 107.4(4)
C11 N3 Cd1 . . 122.4(4)
C8 N3 Cd1 . . 113.9(3)
C11 N3 H3B . . 103.7
C8 N3 H3B . . 103.7
Cd1 N3 H3B . . 103.7
C7 N2 C1 . . 105.2(3)
C7 N2 Cd1 . . 113.3(3)
C1 N2 Cd1 . . 141.5(3)
C7 N1 C6 . . 107.9(4)
C7 N1 H1A . . 126.1
C6 N1 H1A . . 126.1
C2 C3 C4 . . 121.5(5)
C2 C3 H3A . . 119.2
C4 C3 H3A . . 119.2
C4 C5 C6 . . 117.0(4)
C4 C5 H5A . . 121.5
C6 C5 H5A . . 121.5
N1 C6 C5 . . 132.5(4)
N1 C6 C1 . . 105.2(4)
C5 C6 C1 . . 122.3(4)
C5 C4 C3 . . 121.6(4)
C5 C4 H4A . . 119.2
C3 C4 H4A . . 119.2
N2 C7 N1 . . 112.7(4)
N2 C7 C8 . . 125.9(4)
N1 C7 C8 . . 121.4(4)
C3 C2 C1 . . 117.9(4)
C3 C2 H2A . . 121.1
C1 C2 H2A . . 121.1
N3 C8 C9 . . 106.3(4)
N3 C8 C7 . . 111.2(4)
C9 C8 C7 . . 114.6(5)
N3 C8 H8A . . 108.2
C9 C8 H8A . . 108.2
C7 C8 H8A . . 108.2
C11 C10 C9 . . 101.8(4)
C11 C10 H10A . . 111.4
C9 C10 H10A . . 111.4
C11 C10 H10B . . 111.4
C9 C10 H10B . . 111.4
H10A C10 H10B . . 109.3
C8 C9 C10 . . 104.6(4)
C8 C9 H9A . . 110.8
C10 C9 H9A . . 110.8
C8 C9 H9B . . 110.8
C10 C9 H9B . . 110.8
H9A C9 H9B . . 108.9
N3 C11 C10 . . 107.5(4)
N3 C11 H11A . . 110.2
C10 C11 H11A . . 110.2
N3 C11 H11B . . 110.2
C10 C11 H11B . . 110.2
H11A C11 H11B . . 108.5
C2 C1 N2 . . 131.3(4)
C2 C1 C6 . . 119.7(4)
N2 C1 C6 . . 109.0(4)

loop_
_geom_bond_atom_site_label_1
_geom_bond_atom_site_label_2
_geom_bond_site_symmetry_2
_geom_bond_distance
Cd1 N2 2_565 2.314(3)
Cd1 N2 . 2.314(3)
Cd1 N3 2_565 2.359(4)
Cd1 N3 . 2.359(4)
Cd1 O3 . 2.448(4)
Cd1 O3 2_565 2.448(4)
O1 N4 . 1.238(5)
O2 N4 . 1.245(5)
O3 N4 . 1.241(5)
N3 C11 . 1.447(7)
N3 C8 . 1.490(6)
N3 H3B . 0.9100
N2 C7 . 1.327(6)
N2 C1 . 1.403(5)
N1 C7 . 1.352(6)
N1 C6 . 1.384(6)
N1 H1A . 0.8600
C3 C2 . 1.385(7)
C3 C4 . 1.397(7)
C3 H3A . 0.9300
C5 C4 . 1.370(7)
C5 C6 . 1.391(6)
C5 H5A . 0.9300
C6 C1 . 1.409(6)
C4 H4A . 0.9300
C7 C8 . 1.513(7)
C2 C1 . 1.391(6)
C2 H2A . 0.9300
C8 C9 . 1.488(7)
C8 H8A . 0.9800
C10 C11 . 1.509(7)
C10 C9 . 1.514(7)
C10 H10A . 0.9700
C10 H10B . 0.9700
C9 H9A . 0.9700
C9 H9B . 0.9700
C11 H11A . 0.9700
C11 H11B . 0.9700

loop_
_geom_hbond_atom_site_label_D
_geom_hbond_atom_site_label_H
_geom_hbond_atom_site_label_A
_geom_hbond_site_symmetry_A
_geom_hbond_distance_DH
_geom_hbond_distance_HA
_geom_hbond_distance_DA
_geom_hbond_angle_DHA
N3 H3B O1 2_565 0.91 2.21 2.975(7) 140.7
N1 H1A O2 2_665 0.86 2.03 2.889(5) 173.9

loop_
_geom_torsion_atom_site_label_1
_geom_torsion_atom_site_label_2
_geom_torsion_atom_site_label_3
_geom_torsion_atom_site_label_4
_geom_torsion_site_symmetry_1
_geom_torsion
N2 Cd1 O3 N4 2_565 88.5(4)
N2 Cd1 O3 N4 . -91.5(4)
N3 Cd1 O3 N4 2_565 13.3(4)
N3 Cd1 O3 N4 . -166.7(4)
O3 Cd1 O3 N4 2_565 -14E1(10)
Cd1 O3 N4 O1 . -0.9(6)
Cd1 O3 N4 O2 . -179.9(3)
N2 Cd1 N3 C11 2_565 51.1(5)
N2 Cd1 N3 C11 . -128.9(5)
N3 Cd1 N3 C11 2_565 137(16)
O3 Cd1 N3 C11 . -38.0(5)
O3 Cd1 N3 C11 2_565 142.0(5)
N2 Cd1 N3 C8 2_565 -177.1(3)
N2 Cd1 N3 C8 . 2.9(3)
N3 Cd1 N3 C8 2_565 -91(16)
O3 Cd1 N3 C8 . 93.8(4)
O3 Cd1 N3 C8 2_565 -86.2(4)
N2 Cd1 N2 C7 2_565 6E1(10)
N3 Cd1 N2 C7 2_565 -178.9(3)
N3 Cd1 N2 C7 . 1.1(3)
O3 Cd1 N2 C7 . -84.3(3)
O3 Cd1 N2 C7 2_565 95.7(3)
N2 Cd1 N2 C1 2_565 -12E1(10)
N3 Cd1 N2 C1 2_565 -0.1(5)
N3 Cd1 N2 C1 . 179.9(5)
O3 Cd1 N2 C1 . 94.5(5)
O3 Cd1 N2 C1 2_565 -85.5(5)
C7 N1 C6 C5 . 178.6(5)
C7 N1 C6 C1 . -0.3(5)
C4 C5 C6 N1 . -178.7(5)
C4 C5 C6 C1 . 0.0(7)
C6 C5 C4 C3 . -0.1(7)
C2 C3 C4 C5 . 0.3(8)
C1 N2 C7 N1 . -1.5(5)
Cd1 N2 C7 N1 . 177.7(3)
C1 N2 C7 C8 . 175.2(5)
Cd1 N2 C7 C8 . -5.6(6)
C6 N1 C7 N2 . 1.2(5)
C6 N1 C7 C8 . -175.7(4)
C4 C3 C2 C1 . -0.6(8)
C11 N3 C8 C9 . 7.3(6)
Cd1 N3 C8 C9 . -131.4(4)
C11 N3 C8 C7 . 132.7(5)
Cd1 N3 C8 C7 . -6.0(5)
N2 C7 C8 N3 . 8.1(7)
N1 C7 C8 N3 . -175.4(4)
N2 C7 C8 C9 . 128.7(5)
N1 C7 C8 C9 . -54.9(7)
N3 C8 C9 C10 . -26.8(6)
C7 C8 C9 C10 . -150.1(5)
C11 C10 C9 C8 . 35.0(7)
C8 N3 C11 C10 . 15.2(7)
Cd1 N3 C11 C10 . 149.7(4)
C9 C10 C11 N3 . -31.1(7)
C3 C2 C1 N2 . 179.7(5)
C3 C2 C1 C6 . 0.5(7)
C7 N2 C1 C2 . -178.0(5)
Cd1 N2 C1 C2 . 3.2(8)
C7 N2 C1 C6 . 1.3(5)
Cd1 N2 C1 C6 . -177.6(3)
N1 C6 C1 C2 . 178.8(4)
C5 C6 C1 C2 . -0.3(7)
N1 C6 C1 N2 . -0.6(5)
C5 C6 C1 N2 . -179.6(4)
